data_4026889
loop_
_publ_author_name
'Gen Onodera'
'Mari Suto'
'Ryo Takeuchi'

_publ_section_title
;
 Iridium-Catalyzed [2+2+2] Cycloaddition of \a,\w-Diynes with Isocyanates
;
_journal_name_full 'Journal of Organic Chemistry'
_journal_page_first 908
_journal_page_last 920
_journal_paper_doi 10.1021/jo202083z
_journal_volume 77
_journal_year 2012
_chemical_formula_sum 'C19 H25 N O7'
_chemical_formula_weight 379.40
_chemical_name_systematic
;
 ?
;
_space_group_IT_number 14
_symmetry_cell_setting monoclinic
_symmetry_space_group_name_Hall '-P 2yn'
_symmetry_space_group_name_H-M 'P 1 21/n 1'
_atom_sites_solution_hydrogens geom
_atom_sites_solution_primary direct
_atom_sites_solution_secondary difmap
_audit_creation_method SHELXL-97
_cell_angle_alpha 90.00
_cell_angle_beta 105.0250(10)
_cell_angle_gamma 90.00
_cell_formula_units_Z 4
_cell_length_a 10.6629(11)
_cell_length_b 11.7766(12)
_cell_length_c 15.3061(16)
_cell_measurement_reflns_used 3112
_cell_measurement_temperature 90
_cell_measurement_theta_max 0.00
_cell_measurement_theta_min 0.00
_cell_volume 1856.3(3)
_computing_cell_refinement 'Bruker SAINT'
_computing_data_collection 'Bruker APEX2'
_computing_data_reduction 'Bruker SAINT'
_computing_molecular_graphics 'Yadokari-XG 2009 (Wakita Nemoto et al., 2009)'
_computing_publication_material 'Yadokari-XG 2009 (Wakita,Nemoto et al., 2009)'
_computing_structure_refinement 'SHELXL-97 (Sheldrick, 1997)'
_computing_structure_solution 'SHELXS-97 (Sheldrick, 1990)'
_diffrn_ambient_temperature 90
_diffrn_detector_area_resol_mean 8.333
_diffrn_measured_fraction_theta_full 0.984
_diffrn_measured_fraction_theta_max 0.984
_diffrn_measurement_device_type 'Bruker APEX-II CCD'
_diffrn_measurement_method '\f and \w scans'
_diffrn_radiation_monochromator graphite
_diffrn_radiation_source 'fine-focus sealed tube'
_diffrn_radiation_type MoK\a
_diffrn_radiation_wavelength 0.71073
_diffrn_reflns_av_R_equivalents 0.0328
_diffrn_reflns_av_sigmaI/netI 0.0410
_diffrn_reflns_limit_h_max 13
_diffrn_reflns_limit_h_min -12
_diffrn_reflns_limit_k_max 11
_diffrn_reflns_limit_k_min -15
_diffrn_reflns_limit_l_max 19
_diffrn_reflns_limit_l_min -18
_diffrn_reflns_number 10217
_diffrn_reflns_theta_full 27.50
_diffrn_reflns_theta_max 27.50
_diffrn_reflns_theta_min 2.10
_diffrn_standards_number 0
_exptl_absorpt_coefficient_mu 0.104
_exptl_absorpt_correction_T_max 0.9796
_exptl_absorpt_correction_T_min 0.9696
_exptl_absorpt_correction_type empirical
_exptl_absorpt_process_details 'SADABS Sheldrick 1996'
_exptl_crystal_colour colorless
_exptl_crystal_density_diffrn 1.358
_exptl_crystal_description block
_exptl_crystal_F_000 808
_exptl_crystal_size_max 0.30
_exptl_crystal_size_mid 0.20
_exptl_crystal_size_min 0.20
_refine_diff_density_max 0.590
_refine_diff_density_min -0.298
_refine_diff_density_rms 0.055
_refine_ls_extinction_method none
_refine_ls_goodness_of_fit_ref 1.015
_refine_ls_hydrogen_treatment constr
_refine_ls_matrix_type full
_refine_ls_number_parameters 249
_refine_ls_number_reflns 4194
_refine_ls_number_restraints 0
_refine_ls_restrained_S_all 1.015
_refine_ls_R_factor_all 0.0638
_refine_ls_R_factor_gt 0.0445
_refine_ls_shift/su_max 0.000
_refine_ls_shift/su_mean 0.000
_refine_ls_structure_factor_coef Fsqd
_refine_ls_weighting_details 'calc w=1/[\s^2^(Fo^2^)+(0.0645P)^2^+0.7313P] where P=(Fo^2^+2Fc^2^)/3'
_refine_ls_weighting_scheme calc
_refine_ls_wR_factor_gt 0.1130
_refine_ls_wR_factor_ref 0.1245
_reflns_number_gt 3180
_reflns_number_total 4194
_reflns_threshold_expression >2sigma(I)
_cod_data_source_file jo202083z_si_002.cif
_cod_data_source_block suto_4
_cod_original_sg_symbol_H-M 'P 21/n'
_cod_database_code 4026889

loop_
_symmetry_equiv_pos_as_xyz
'x, y, z'
'-x+1/2, y+1/2, -z+1/2'
'-x, -y, -z'
'x-1/2, -y-1/2, z-1/2'

loop_
_atom_site_label
_atom_site_type_symbol
_atom_site_fract_x
_atom_site_fract_y
_atom_site_fract_z
_atom_site_U_iso_or_equiv
_atom_site_adp_type
_atom_site_occupancy
_atom_site_symmetry_multiplicity
_atom_site_calc_flag
_atom_site_refinement_flags
C11 C 0.40197(15) 0.70164(13) 0.42548(10) 0.0133(3) Uani 1 1 d .
C2 C 0.55572(15) 0.64743(14) 0.56372(10) 0.0141(3) Uani 1 1 d .
C15 C 0.33321(15) 0.56974(14) 0.52694(11) 0.0143(3) Uani 1 1 d .
C4 C 0.61805(15) 0.77881(14) 0.44650(11) 0.0166(3) Uani 1 1 d .
H4A H 0.6877 0.7327 0.4321 0.020 Uiso 1 1 calc R
H4B H 0.6581 0.8385 0.4905 0.020 Uiso 1 1 calc R
C12 C 0.30452(15) 0.63895(14) 0.44627(10) 0.0137(3) Uani 1 1 d .
C3 C 0.52770(15) 0.70525(14) 0.48341(11) 0.0139(3) Uani 1 1 d .
C6 C 0.57886(15) 0.81234(14) 0.27546(11) 0.0150(3) Uani 1 1 d .
C1 C 0.68529(16) 0.65717(15) 0.63057(11) 0.0182(4) Uani 1 1 d .
H1A H 0.6742 0.6886 0.6874 0.027 Uiso 1 1 calc R
H1B H 0.7414 0.7074 0.6063 0.027 Uiso 1 1 calc R
H1C H 0.7253 0.5818 0.6418 0.027 Uiso 1 1 calc R
C13 C 0.17147(15) 0.64360(14) 0.38460(11) 0.0156(3) Uani 1 1 d .
C14 C -0.05413(15) 0.63857(16) 0.36974(12) 0.0217(4) Uani 1 1 d .
H14A H -0.0738 0.7177 0.3514 0.033 Uiso 1 1 calc R
H14B H -0.1150 0.6120 0.4035 0.033 Uiso 1 1 calc R
H14C H -0.0625 0.5912 0.3159 0.033 Uiso 1 1 calc R
C8 C 0.52037(16) 0.96036(15) 0.37410(11) 0.0163(3) Uani 1 1 d .
C16 C 0.48571(17) 0.51704(14) 0.67010(11) 0.0172(3) Uani 1 1 d .
H16A H 0.5793 0.4983 0.6908 0.021 Uiso 1 1 calc R
H16B H 0.4365 0.4448 0.6595 0.021 Uiso 1 1 calc R
C10 C 0.39287(15) 0.77569(15) 0.34393(11) 0.0161(3) Uani 1 1 d .
H10A H 0.3245 0.8340 0.3390 0.019 Uiso 1 1 calc R
H10B H 0.3723 0.7296 0.2879 0.019 Uiso 1 1 calc R
C5 C 0.52839(15) 0.83228(14) 0.35901(11) 0.0144(3) Uani 1 1 d .
C17 C 0.44571(19) 0.58456(15) 0.74378(12) 0.0227(4) Uani 1 1 d .
H17A H 0.5006 0.6533 0.7579 0.027 Uiso 1 1 calc R
H17B H 0.3545 0.6096 0.7205 0.027 Uiso 1 1 calc R
C7 C 0.52916(18) 0.84776(16) 0.11732(11) 0.0221(4) Uani 1 1 d .
H7A H 0.6164 0.8771 0.1209 0.033 Uiso 1 1 calc R
H7B H 0.4655 0.8889 0.0703 0.033 Uiso 1 1 calc R
H7C H 0.5258 0.7667 0.1024 0.033 Uiso 1 1 calc R
C18 C 0.4581(2) 0.51675(17) 0.83054(13) 0.0301(4) Uani 1 1 d .
H18A H 0.4132 0.5584 0.8698 0.036 Uiso 1 1 calc R
H18B H 0.4136 0.4429 0.8150 0.036 Uiso 1 1 calc R
C9 C 0.63835(19) 1.13116(15) 0.38141(13) 0.0260(4) Uani 1 1 d .
H9A H 0.5581 1.1680 0.3474 0.039 Uiso 1 1 calc R
H9B H 0.7121 1.1619 0.3619 0.039 Uiso 1 1 calc R
H9C H 0.6511 1.1455 0.4462 0.039 Uiso 1 1 calc R
C19 C 0.5957(2) 0.4954(3) 0.88240(17) 0.0515(7) Uani 1 1 d .
H19A H 0.6396 0.4504 0.8453 0.077 Uiso 1 1 calc R
H19B H 0.5967 0.4538 0.9380 0.077 Uiso 1 1 calc R
H19C H 0.6408 0.5681 0.8978 0.077 Uiso 1 1 calc R
N1 N 0.46108(13) 0.58152(12) 0.58435(9) 0.0142(3) Uani 1 1 d .
O2 O 0.49931(11) 0.86343(10) 0.20394(8) 0.0184(3) Uani 1 1 d .
O7 O 0.25818(11) 0.50253(10) 0.54853(8) 0.0189(3) Uani 1 1 d .
O4 O 0.62920(11) 1.01009(10) 0.36475(8) 0.0196(3) Uani 1 1 d .
O6 O 0.07731(11) 0.63091(11) 0.42664(8) 0.0196(3) Uani 1 1 d .
O5 O 0.15039(11) 0.66155(12) 0.30400(8) 0.0245(3) Uani 1 1 d .
O1 O 0.67120(12) 0.75577(11) 0.27189(8) 0.0224(3) Uani 1 1 d .
O3 O 0.43282(12) 1.00822(11) 0.39443(9) 0.0250(3) Uani 1 1 d .

loop_
_atom_site_aniso_label
_atom_site_aniso_U_11
_atom_site_aniso_U_22
_atom_site_aniso_U_33
_atom_site_aniso_U_23
_atom_site_aniso_U_13
_atom_site_aniso_U_12
C11 0.0143(8) 0.0144(8) 0.0116(8) -0.0018(6) 0.0038(6) 0.0017(6)
C2 0.0136(8) 0.0166(8) 0.0126(8) -0.0018(6) 0.0041(6) 0.0014(6)
C15 0.0145(8) 0.0163(8) 0.0132(8) -0.0016(6) 0.0054(6) 0.0014(6)
C4 0.0122(7) 0.0208(8) 0.0154(8) 0.0032(6) 0.0013(6) -0.0017(6)
C12 0.0140(8) 0.0166(8) 0.0111(7) -0.0011(6) 0.0043(6) 0.0006(6)
C3 0.0136(8) 0.0155(8) 0.0131(8) -0.0017(6) 0.0044(6) -0.0001(6)
C6 0.0148(8) 0.0147(8) 0.0158(8) -0.0002(6) 0.0043(6) -0.0041(6)
C1 0.0166(8) 0.0221(9) 0.0140(8) -0.0004(6) 0.0005(6) 0.0001(7)
C13 0.0151(8) 0.0146(8) 0.0179(8) 0.0010(6) 0.0057(6) -0.0010(6)
C14 0.0118(8) 0.0294(10) 0.0229(9) 0.0060(7) 0.0028(7) -0.0011(7)
C8 0.0180(8) 0.0208(8) 0.0096(8) 0.0017(6) 0.0026(6) 0.0002(7)
C16 0.0205(8) 0.0176(8) 0.0129(8) 0.0037(6) 0.0033(6) 0.0018(7)
C10 0.0129(8) 0.0213(8) 0.0140(8) 0.0035(6) 0.0033(6) -0.0005(6)
C5 0.0122(7) 0.0181(8) 0.0130(8) 0.0017(6) 0.0036(6) -0.0009(6)
C17 0.0322(10) 0.0222(9) 0.0159(9) 0.0000(7) 0.0100(8) 0.0000(8)
C7 0.0254(9) 0.0292(10) 0.0143(8) -0.0003(7) 0.0097(7) -0.0011(8)
C18 0.0401(12) 0.0310(11) 0.0197(10) 0.0011(8) 0.0089(9) -0.0053(9)
C9 0.0306(10) 0.0173(9) 0.0313(10) -0.0065(7) 0.0105(8) -0.0038(7)
C19 0.0473(15) 0.0739(19) 0.0311(13) 0.0190(12) 0.0059(11) 0.0029(13)
N1 0.0157(7) 0.0162(7) 0.0107(6) 0.0007(5) 0.0031(5) 0.0012(5)
O2 0.0183(6) 0.0256(7) 0.0124(6) 0.0018(5) 0.0060(5) 0.0020(5)
O7 0.0172(6) 0.0214(6) 0.0195(6) 0.0057(5) 0.0071(5) -0.0006(5)
O4 0.0210(6) 0.0161(6) 0.0236(7) -0.0026(5) 0.0094(5) -0.0025(5)
O6 0.0118(6) 0.0312(7) 0.0159(6) 0.0038(5) 0.0038(5) 0.0003(5)
O5 0.0167(6) 0.0421(8) 0.0144(6) 0.0060(5) 0.0032(5) -0.0047(5)
O1 0.0204(6) 0.0264(7) 0.0220(7) 0.0012(5) 0.0084(5) 0.0049(5)
O3 0.0233(7) 0.0266(7) 0.0277(7) -0.0031(5) 0.0115(6) 0.0038(5)

loop_
_atom_type_symbol
_atom_type_description
_atom_type_scat_dispersion_real
_atom_type_scat_dispersion_imag
_atom_type_scat_source
C C 0.0033 0.0016 'International Tables Vol C Tables 4.2.6.8 and 6.1.1.4'
H H 0.0000 0.0000 'International Tables Vol C Tables 4.2.6.8 and 6.1.1.4'
N N 0.0061 0.0033 'International Tables Vol C Tables 4.2.6.8 and 6.1.1.4'
O O 0.0106 0.0060 'International Tables Vol C Tables 4.2.6.8 and 6.1.1.4'

loop_
_geom_angle_atom_site_label_1
_geom_angle_atom_site_label_2
_geom_angle_atom_site_label_3
_geom_angle
C12 C11 C3 121.65(15)
C12 C11 C10 127.72(14)
C3 C11 C10 110.61(14)
C3 C2 N1 119.03(14)
C3 C2 C1 121.62(15)
N1 C2 C1 119.32(14)
O7 C15 N1 118.83(14)
O7 C15 C12 125.75(15)
N1 C15 C12 115.41(14)
C3 C4 C5 104.12(12)
C3 C4 H4A 110.9
C5 C4 H4A 110.9
C3 C4 H4B 110.9
C5 C4 H4B 110.9
H4A C4 H4B 109.0
C11 C12 C15 119.64(14)
C11 C12 C13 119.09(14)
C15 C12 C13 121.27(14)
C2 C3 C11 120.18(15)
C2 C3 C4 127.55(14)
C11 C3 C4 112.26(14)
O1 C6 O2 124.33(15)
O1 C6 C5 126.40(15)
O2 C6 C5 109.19(13)
C2 C1 H1A 109.5
C2 C1 H1B 109.5
H1A C1 H1B 109.5
C2 C1 H1C 109.5
H1A C1 H1C 109.5
H1B C1 H1C 109.5
O5 C13 O6 123.06(15)
O5 C13 C12 123.11(15)
O6 C13 C12 113.77(14)
O6 C14 H14A 109.5
O6 C14 H14B 109.5
H14A C14 H14B 109.5
O6 C14 H14C 109.5
H14A C14 H14C 109.5
H14B C14 H14C 109.5
O3 C8 O4 125.20(16)
O3 C8 C5 125.44(15)
O4 C8 C5 109.30(13)
N1 C16 C17 111.61(14)
N1 C16 H16A 109.3
C17 C16 H16A 109.3
N1 C16 H16B 109.3
C17 C16 H16B 109.3
H16A C16 H16B 108.0
C11 C10 C5 105.54(12)
C11 C10 H10A 110.6
C5 C10 H10A 110.6
C11 C10 H10B 110.6
C5 C10 H10B 110.6
H10A C10 H10B 108.8
C6 C5 C8 108.84(13)
C6 C5 C10 108.99(13)
C8 C5 C10 111.03(13)
C6 C5 C4 112.66(13)
C8 C5 C4 108.27(13)
C10 C5 C4 107.07(13)
C18 C17 C16 113.09(15)
C18 C17 H17A 109.0
C16 C17 H17A 109.0
C18 C17 H17B 109.0
C16 C17 H17B 109.0
H17A C17 H17B 107.8
O2 C7 H7A 109.5
O2 C7 H7B 109.5
H7A C7 H7B 109.5
O2 C7 H7C 109.5
H7A C7 H7C 109.5
H7B C7 H7C 109.5
C19 C18 C17 113.65(18)
C19 C18 H18A 108.8
C17 C18 H18A 108.8
C19 C18 H18B 108.8
C17 C18 H18B 108.8
H18A C18 H18B 107.7
O4 C9 H9A 109.5
O4 C9 H9B 109.5
H9A C9 H9B 109.5
O4 C9 H9C 109.5
H9A C9 H9C 109.5
H9B C9 H9C 109.5
C18 C19 H19A 109.5
C18 C19 H19B 109.5
H19A C19 H19B 109.5
C18 C19 H19C 109.5
H19A C19 H19C 109.5
H19B C19 H19C 109.5
C2 N1 C15 123.79(13)
C2 N1 C16 121.47(13)
C15 N1 C16 114.74(13)
C6 O2 C7 116.49(13)
C8 O4 C9 115.62(14)
C13 O6 C14 115.78(13)

loop_
_geom_bond_atom_site_label_1
_geom_bond_atom_site_label_2
_geom_bond_distance
C11 C12 1.378(2)
C11 C3 1.403(2)
C11 C10 1.505(2)
C2 C3 1.369(2)
C2 N1 1.373(2)
C2 C1 1.495(2)
C15 O7 1.2299(19)
C15 N1 1.424(2)
C15 C12 1.445(2)
C4 C3 1.510(2)
C4 C5 1.562(2)
C4 H4A 0.9900
C4 H4B 0.9900
C12 C13 1.487(2)
C6 O1 1.202(2)
C6 O2 1.3410(19)
C6 C5 1.529(2)
C1 H1A 0.9800
C1 H1B 0.9800
C1 H1C 0.9800
C13 O5 1.214(2)
C13 O6 1.3340(19)
C14 O6 1.4484(19)
C14 H14A 0.9800
C14 H14B 0.9800
C14 H14C 0.9800
C8 O3 1.199(2)
C8 O4 1.340(2)
C8 C5 1.532(2)
C16 N1 1.480(2)
C16 C17 1.528(2)
C16 H16A 0.9900
C16 H16B 0.9900
C10 C5 1.553(2)
C10 H10A 0.9900
C10 H10B 0.9900
C17 C18 1.526(3)
C17 H17A 0.9900
C17 H17B 0.9900
C7 O2 1.453(2)
C7 H7A 0.9800
C7 H7B 0.9800
C7 H7C 0.9800
C18 C19 1.497(3)
C18 H18A 0.9900
C18 H18B 0.9900
C9 O4 1.447(2)
C9 H9A 0.9800
C9 H9B 0.9800
C9 H9C 0.9800
C19 H19A 0.9800
C19 H19B 0.9800
C19 H19C 0.9800

loop_
_cod_related_entry_id
_cod_related_entry_database
_cod_related_entry_code
1 ChemSpider 30659448
